data_7006130
loop_
_publ_author_name
'Yuste, Consuelo'
'Bentama, Abdeslem'
'Stiriba, Salah-Eddine'
'Armentano, Donatella'
'De Munno, Giovanni'
'Lloret, Francesc'
'Julve, Miguel'

_publ_section_title
;
 Ligand effects on the structures and magnetic properties of
 tricyanomethanide-containing copper(II) complexes.
;
_journal_issue 44
_journal_name_full 'Dalton transactions (Cambridge, England : 2003)'
_journal_page_first 5190
_journal_page_last 5200
_journal_paper_doi 10.1039/b709233d
_journal_year 2007
_chemical_formula_sum 'C44 H22 Cu2 N20 O'
_chemical_formula_weight 973.90
_chemical_name_systematic
;
?
;
_space_group_IT_number 14
_symmetry_cell_setting monoclinic
_symmetry_space_group_name_Hall '-P 2ybc'
_symmetry_space_group_name_H-M 'P 1 21/c 1'
_atom_sites_solution_hydrogens geom
_atom_sites_solution_primary direct
_atom_sites_solution_secondary difmap
_audit_creation_method SHELXL-97
_cell_angle_alpha 90.00
_cell_angle_beta 96.964(3)
_cell_angle_gamma 90.00
_cell_formula_units_Z 4
_cell_length_a 9.7205(5)
_cell_length_b 18.3381(12)
_cell_length_c 24.4679(16)
_cell_measurement_reflns_used 8884
_cell_measurement_temperature 293(2)
_cell_measurement_theta_max 25.71
_cell_measurement_theta_min 2.22
_cell_volume 4329.4(5)
_computing_cell_refinement 'Bruker-Nonius SAINT'
_computing_data_collection 'Bruker-Nonius SAINT'
_computing_data_reduction 'Bruker SAINT'
_computing_molecular_graphics 'Bruker SHELXTL'
_computing_publication_material 'Bruker SHELXTL'
_computing_structure_refinement 'SHELXL-97 (Sheldrick, 1997)'
_computing_structure_solution 'SHELXS-97 (Sheldrick, 1990)'
_diffrn_ambient_temperature 293(2)
_diffrn_measured_fraction_theta_full 0.999
_diffrn_measured_fraction_theta_max 0.999
_diffrn_measurement_device_type 'CCD area detector'
_diffrn_measurement_method 'phi and omega scans'
_diffrn_radiation_monochromator graphite
_diffrn_radiation_source 'fine-focus sealed tube'
_diffrn_radiation_type MoK\a
_diffrn_radiation_wavelength 0.71073
_diffrn_reflns_av_R_equivalents 0.0369
_diffrn_reflns_av_sigmaI/netI 0.0215
_diffrn_reflns_limit_h_max 12
_diffrn_reflns_limit_h_min -12
_diffrn_reflns_limit_k_max 23
_diffrn_reflns_limit_k_min -23
_diffrn_reflns_limit_l_max 31
_diffrn_reflns_limit_l_min -31
_diffrn_reflns_number 91048
_diffrn_reflns_theta_full 27.62
_diffrn_reflns_theta_max 27.62
_diffrn_reflns_theta_min 1.39
_exptl_absorpt_coefficient_mu 1.044
_exptl_absorpt_correction_T_max 0.9794
_exptl_absorpt_correction_T_min 0.7049
_exptl_absorpt_correction_type empirical
_exptl_absorpt_process_details sadabs
_exptl_crystal_colour maroon
_exptl_crystal_density_diffrn 1.494
_exptl_crystal_density_method 'not measured'
_exptl_crystal_description parallelepiped
_exptl_crystal_F_000 1968
_exptl_crystal_size_max 0.36
_exptl_crystal_size_mid 0.22
_exptl_crystal_size_min 0.02
_refine_diff_density_max 1.543
_refine_diff_density_min -0.384
_refine_diff_density_rms 0.072
_refine_ls_extinction_method none
_refine_ls_goodness_of_fit_ref 1.158
_refine_ls_hydrogen_treatment mixed
_refine_ls_matrix_type full
_refine_ls_number_parameters 603
_refine_ls_number_reflns 10050
_refine_ls_number_restraints 0
_refine_ls_restrained_S_all 1.158
_refine_ls_R_factor_all 0.0595
_refine_ls_R_factor_gt 0.0419
_refine_ls_shift/su_max 0.001
_refine_ls_shift/su_mean 0.000
_refine_ls_structure_factor_coef Fsqd
_refine_ls_weighting_details 'calc w=1/[\s^2^(Fo^2^)+(0.0578P)^2^+3.1348P] where P=(Fo^2^+2Fc^2^)/3'
_refine_ls_weighting_scheme calc
_refine_ls_wR_factor_gt 0.1205
_refine_ls_wR_factor_ref 0.1319
_reflns_number_gt 7732
_reflns_number_total 10050
_reflns_threshold_expression >2sigma(I)
_cod_data_source_file b709233d.txt
_cod_data_source_block cudpp
_cod_depositor_comments
;
The following automatic conversions were performed:
'_symmetry_cell_setting' value 'Monoclinic' changed to 'monoclinic'
according to '/home/saulius/struct/CIF-dictionaries/cif_core.dic'
dictionary named 'cif_core.dic' version 2.4.1 from 2010-06-29.

Automatic conversion script
Id: cif_fix_enum 1527 2010-12-29 10:47:43Z saulius 
;
_cod_original_sg_symbol_H-M P2(1)/c
_cod_database_code 7006130

loop_
_symmetry_equiv_pos_as_xyz
'x, y, z'
'-x, y+1/2, -z+1/2'
'-x, -y, -z'
'x, -y-1/2, z-1/2'

loop_
_atom_site_label
_atom_site_type_symbol
_atom_site_fract_x
_atom_site_fract_y
_atom_site_fract_z
_atom_site_U_iso_or_equiv
_atom_site_adp_type
_atom_site_occupancy
_atom_site_symmetry_multiplicity
_atom_site_calc_flag
_atom_site_refinement_flags
_atom_site_disorder_assembly
_atom_site_disorder_group
Cu1 Cu 1.38018(3) 0.879784(16) 0.127833(12) 0.03499(10) Uani 1 1 d . . .
Cu2 Cu 0.87456(4) 0.628439(17) 0.053363(13) 0.03893(10) Uani 1 1 d . . .
N1 N 0.9341(3) 0.66603(13) -0.01644(9) 0.0430(5) Uani 1 1 d . . .
N2 N 1.0331(2) 0.69601(11) 0.08512(9) 0.0359(5) Uani 1 1 d . . .
N3 N 1.2196(2) 0.80368(11) 0.11648(8) 0.0347(5) Uani 1 1 d . . .
N4 N 1.2846(2) 0.91145(11) 0.05414(9) 0.0360(5) Uani 1 1 d . . .
N5 N 0.7054(2) 0.70633(12) 0.05909(9) 0.0393(5) Uani 1 1 d . . .
N6 N 0.8090(2) 0.59868(12) 0.12521(9) 0.0385(5) Uani 1 1 d . . .
N7 N 0.5388(2) 0.81394(12) 0.09221(9) 0.0391(5) Uani 1 1 d . . .
N8 N 0.4746(2) 0.82881(12) 0.19416(9) 0.0370(5) Uani 1 1 d . . .
C1 C 0.8928(4) 0.63842(19) -0.06649(13) 0.0584(9) Uani 1 1 d . . .
H1A H 0.8181 0.6064 -0.0708 0.070 Uiso 1 1 calc R . .
C2 C 0.9581(4) 0.65621(19) -0.11179(12) 0.0600(9) Uani 1 1 d . . .
H2A H 0.9270 0.6370 -0.1462 0.072 Uiso 1 1 calc R . .
C3 C 1.0688(4) 0.70244(18) -0.10525(12) 0.0556(8) Uani 1 1 d . . .
H3A H 1.1161 0.7137 -0.1350 0.067 Uiso 1 1 calc R . .
C4 C 1.1105(3) 0.73262(16) -0.05380(11) 0.0446(6) Uani 1 1 d . . .
H4A H 1.1858 0.7642 -0.0487 0.054 Uiso 1 1 calc R . .
C5 C 1.0384(3) 0.71506(13) -0.01048(10) 0.0349(5) Uani 1 1 d . . .
C6 C 1.0765(3) 0.74073(13) 0.04675(10) 0.0315(5) Uani 1 1 d . . .
C7 C 1.0840(3) 0.70347(14) 0.13771(11) 0.0411(6) Uani 1 1 d . . .
H7B H 1.0503 0.6748 0.1645 0.049 Uiso 1 1 calc R . .
C8 C 1.1877(3) 0.75431(14) 0.15251(11) 0.0398(6) Uani 1 1 d . . .
H8B H 1.2351 0.7537 0.1879 0.048 Uiso 1 1 calc R . .
C9 C 1.1575(3) 0.80165(13) 0.06413(10) 0.0316(5) Uani 1 1 d . . .
C10 C 1.1774(3) 0.86912(13) 0.03237(10) 0.0339(5) Uani 1 1 d . . .
C11 C 1.0885(3) 0.89175(15) -0.01274(12) 0.0449(6) Uani 1 1 d . . .
H11A H 1.0121 0.8635 -0.0259 0.054 Uiso 1 1 calc R . .
C12 C 1.1143(4) 0.95677(17) -0.03797(13) 0.0564(8) Uani 1 1 d . . .
H12A H 1.0566 0.9723 -0.0689 0.068 Uiso 1 1 calc R . .
C13 C 1.2263(4) 0.99854(17) -0.01700(13) 0.0561(8) Uani 1 1 d . . .
H13A H 1.2462 1.0421 -0.0339 0.067 Uiso 1 1 calc R . .
C14 C 1.3081(3) 0.97462(15) 0.02927(12) 0.0475(7) Uani 1 1 d . . .
H14A H 1.3825 1.0033 0.0439 0.057 Uiso 1 1 calc R . .
C15 C 0.5775(3) 0.78153(13) 0.18723(10) 0.0353(5) Uani 1 1 d . . .
C16 C 0.6642(3) 0.75516(16) 0.23180(12) 0.0476(7) Uani 1 1 d . . .
H16A H 0.7387 0.7253 0.2265 0.057 Uiso 1 1 calc R . .
C17 C 0.6386(4) 0.77375(19) 0.28430(13) 0.0607(9) Uani 1 1 d . . .
H17A H 0.6956 0.7563 0.3148 0.073 Uiso 1 1 calc R . .
C18 C 0.5285(4) 0.81819(19) 0.29122(12) 0.0621(9) Uani 1 1 d . . .
H18A H 0.5070 0.8293 0.3263 0.074 Uiso 1 1 calc R . .
C19 C 0.4513(3) 0.84567(17) 0.24561(12) 0.0489(7) Uani 1 1 d . . .
H19A H 0.3792 0.8775 0.2504 0.059 Uiso 1 1 calc R . .
C20 C 0.5949(3) 0.76479(13) 0.12892(10) 0.0345(5) Uani 1 1 d . . .
C21 C 0.5665(3) 0.81053(16) 0.04077(11) 0.0466(7) Uani 1 1 d . . .
H21A H 0.5233 0.8429 0.0149 0.056 Uiso 1 1 calc R . .
C22 C 0.6590(3) 0.75949(16) 0.02477(11) 0.0474(7) Uani 1 1 d . . .
H22A H 0.6885 0.7624 -0.0099 0.057 Uiso 1 1 calc R . .
C23 C 0.6673(3) 0.70529(13) 0.11019(10) 0.0333(5) Uani 1 1 d . . .
C24 C 0.6989(3) 0.63502(13) 0.13941(10) 0.0347(5) Uani 1 1 d . . .
C25 C 0.8408(4) 0.53360(16) 0.14831(13) 0.0532(8) Uani 1 1 d . . .
H25A H 0.9197 0.5094 0.1400 0.064 Uiso 1 1 calc R . .
C26 C 0.7589(4) 0.50136(17) 0.18431(14) 0.0610(9) Uani 1 1 d . . .
H26A H 0.7828 0.4562 0.2000 0.073 Uiso 1 1 calc R . .
C27 C 0.6424(4) 0.53697(17) 0.19632(13) 0.0561(8) Uani 1 1 d . . .
H27A H 0.5842 0.5153 0.2191 0.067 Uiso 1 1 calc R . .
C28 C 0.6120(3) 0.60523(15) 0.17434(11) 0.0436(6) Uani 1 1 d . . .
H28A H 0.5347 0.6307 0.1828 0.052 Uiso 1 1 calc R . .
N9 N 1.2255(5) 0.95655(17) 0.16991(13) 0.0837(11) Uani 1 1 d . . .
N10 N 1.0379(4) 1.1465(2) 0.24535(16) 0.0882(11) Uani 1 1 d . . .
N11 N 1.2117(4) 1.16748(19) 0.08722(13) 0.0773(9) Uani 1 1 d . . .
C29 C 1.1515(3) 1.08944(17) 0.16694(12) 0.0491(7) Uani 1 1 d . . .
C30 C 1.1909(4) 1.01589(18) 0.16917(13) 0.0549(8) Uani 1 1 d . . .
C31 C 1.0869(4) 1.12066(19) 0.21018(15) 0.0573(8) Uani 1 1 d . . .
C32 C 1.1856(3) 1.13276(17) 0.12326(13) 0.0508(7) Uani 1 1 d . . .
N12 N 1.5102(4) 0.96740(16) 0.13956(13) 0.0735(9) Uani 1 1 d . . .
N13 N 1.6173(5) 1.1757(3) 0.07749(17) 0.1105(16) Uani 1 1 d . . .
N14 N 1.6515(4) 1.1458(2) 0.25844(14) 0.0811(10) Uani 1 1 d . . .
C33 C 1.5994(4) 1.09580(18) 0.16079(13) 0.0526(7) Uani 1 1 d . . .
C34 C 1.5519(4) 1.02452(18) 0.15069(13) 0.0540(8) Uani 1 1 d . . .
C35 C 1.6096(4) 1.1408(2) 0.11527(15) 0.0658(10) Uani 1 1 d . . .
C36 C 1.6296(4) 1.12278(17) 0.21494(14) 0.0540(8) Uani 1 1 d . . .
N15 N 0.7797(6) 0.5402(2) 0.02167(16) 0.137(2) Uani 1 1 d . . .
N16 N 0.4728(8) 0.4004(4) 0.0852(2) 0.179(3) Uani 1 1 d . . .
N17 N 0.6407(4) 0.33958(19) -0.06850(18) 0.0817(10) Uani 1 1 d . . .
C37 C 0.6336(5) 0.4256(2) 0.01235(16) 0.0742(11) Uani 1 1 d . . .
C38 C 0.7139(6) 0.4883(2) 0.01646(16) 0.0918(16) Uani 1 1 d . . .
C39 C 0.5447(7) 0.4114(3) 0.0531(2) 0.1082(19) Uani 1 1 d . . .
C40 C 0.6372(4) 0.37849(17) -0.03250(17) 0.0580(9) Uani 1 1 d . . .
N18 N 0.2555(6) 0.4580(3) 0.24056(19) 0.1137(15) Uani 1 1 d . . .
N19 N -0.1199(4) 0.3316(2) 0.23222(13) 0.0756(9) Uani 1 1 d . . .
N20 N 0.1199(4) 0.36519(18) 0.39572(13) 0.0697(8) Uani 1 1 d . . .
C41 C 0.0884(4) 0.3864(2) 0.29202(14) 0.0583(8) Uani 1 1 d . . .
C42 C 0.1803(5) 0.4267(2) 0.26506(17) 0.0739(10) Uani 1 1 d . . .
C43 C -0.0261(4) 0.3559(2) 0.25977(14) 0.0586(8) Uani 1 1 d . . .
C44 C 0.1069(4) 0.37542(19) 0.34959(15) 0.0559(8) Uani 1 1 d . . .
O1 O 1.0462(6) 0.5386(4) 0.0556(3) 0.0880(17) Uiso 0.50 1 d P . .
O2 O 0.2048(6) 0.5294(3) 0.1334(2) 0.0733(14) Uiso 0.50 1 d P . .

loop_
_atom_site_aniso_label
_atom_site_aniso_U_11
_atom_site_aniso_U_22
_atom_site_aniso_U_33
_atom_site_aniso_U_23
_atom_site_aniso_U_13
_atom_site_aniso_U_12
Cu1 0.04436(19) 0.02710(16) 0.03207(17) 0.00168(11) -0.00125(13) -0.00212(12)
Cu2 0.0538(2) 0.03136(17) 0.03429(18) -0.00600(12) 0.01626(14) -0.01102(13)
N1 0.0579(14) 0.0405(12) 0.0327(11) -0.0096(9) 0.0143(10) -0.0167(11)
N2 0.0478(12) 0.0300(10) 0.0312(10) -0.0020(8) 0.0100(9) -0.0055(9)
N3 0.0457(12) 0.0256(10) 0.0319(11) 0.0010(8) 0.0016(9) 0.0006(9)
N4 0.0447(12) 0.0280(10) 0.0342(11) 0.0038(8) 0.0006(9) -0.0033(9)
N5 0.0519(13) 0.0360(11) 0.0313(11) 0.0022(9) 0.0098(10) -0.0060(10)
N6 0.0530(13) 0.0289(10) 0.0356(11) 0.0022(9) 0.0130(10) -0.0006(9)
N7 0.0488(13) 0.0330(11) 0.0336(11) 0.0035(9) -0.0025(10) -0.0016(9)
N8 0.0443(12) 0.0348(11) 0.0312(11) -0.0002(9) 0.0021(9) 0.0011(9)
C1 0.079(2) 0.0598(19) 0.0382(16) -0.0156(14) 0.0136(15) -0.0315(17)
C2 0.088(2) 0.061(2) 0.0318(15) -0.0158(14) 0.0130(15) -0.0212(18)
C3 0.081(2) 0.0555(18) 0.0343(15) -0.0056(13) 0.0221(15) -0.0127(16)
C4 0.0581(17) 0.0434(15) 0.0347(14) -0.0033(11) 0.0157(12) -0.0109(13)
C5 0.0444(14) 0.0290(12) 0.0320(12) -0.0032(10) 0.0081(10) -0.0035(10)
C6 0.0400(13) 0.0265(11) 0.0290(12) -0.0020(9) 0.0081(10) -0.0022(9)
C7 0.0574(17) 0.0359(13) 0.0312(13) 0.0029(10) 0.0100(12) -0.0053(12)
C8 0.0555(16) 0.0336(13) 0.0298(12) 0.0014(10) 0.0027(11) 0.0006(12)
C9 0.0386(13) 0.0265(11) 0.0294(12) -0.0001(9) 0.0033(10) 0.0000(9)
C10 0.0430(14) 0.0275(12) 0.0310(12) 0.0002(9) 0.0035(10) -0.0014(10)
C11 0.0526(17) 0.0382(14) 0.0403(15) 0.0044(11) -0.0087(12) -0.0058(12)
C12 0.073(2) 0.0436(16) 0.0468(17) 0.0139(13) -0.0161(15) -0.0008(15)
C13 0.076(2) 0.0388(15) 0.0506(18) 0.0178(13) -0.0058(16) -0.0097(15)
C14 0.0594(18) 0.0336(14) 0.0470(16) 0.0084(12) -0.0038(13) -0.0116(12)
C15 0.0439(14) 0.0290(12) 0.0321(12) -0.0007(10) 0.0013(10) -0.0032(10)
C16 0.0602(18) 0.0405(15) 0.0390(15) -0.0016(12) -0.0065(13) 0.0082(13)
C17 0.088(2) 0.0559(19) 0.0336(15) 0.0001(13) -0.0119(15) 0.0132(18)
C18 0.096(3) 0.060(2) 0.0299(14) -0.0055(13) 0.0070(16) 0.0107(19)
C19 0.0630(19) 0.0468(16) 0.0373(15) -0.0053(12) 0.0075(13) 0.0067(14)
C20 0.0400(13) 0.0311(12) 0.0316(12) 0.0013(10) 0.0010(10) -0.0053(10)
C21 0.0622(18) 0.0415(15) 0.0347(14) 0.0091(11) 0.0003(13) 0.0002(13)
C22 0.0665(19) 0.0466(16) 0.0300(13) 0.0074(11) 0.0094(13) -0.0041(14)
C23 0.0394(13) 0.0314(12) 0.0292(12) 0.0014(9) 0.0048(10) -0.0056(10)
C24 0.0464(14) 0.0283(12) 0.0300(12) -0.0005(9) 0.0076(10) -0.0031(10)
C25 0.071(2) 0.0352(15) 0.0562(18) 0.0060(13) 0.0211(16) 0.0102(14)
C26 0.092(3) 0.0338(15) 0.061(2) 0.0155(14) 0.0242(18) 0.0073(16)
C27 0.079(2) 0.0432(16) 0.0498(18) 0.0134(13) 0.0233(16) -0.0059(15)
C28 0.0546(17) 0.0382(14) 0.0404(15) 0.0055(11) 0.0153(13) -0.0024(12)
N9 0.148(3) 0.0434(17) 0.0585(19) -0.0057(14) 0.007(2) 0.0104(19)
N10 0.091(3) 0.103(3) 0.074(2) -0.019(2) 0.025(2) 0.012(2)
N11 0.096(2) 0.078(2) 0.0550(18) 0.0170(17) -0.0023(17) -0.0168(19)
C29 0.0605(18) 0.0446(16) 0.0422(15) -0.0032(12) 0.0065(13) -0.0004(14)
C30 0.080(2) 0.0466(18) 0.0383(15) -0.0047(13) 0.0071(15) -0.0060(16)
C31 0.060(2) 0.059(2) 0.0535(19) -0.0084(15) 0.0097(16) 0.0008(15)
C32 0.0580(19) 0.0495(17) 0.0419(16) -0.0026(13) -0.0058(14) -0.0032(14)
N12 0.109(3) 0.0484(16) 0.0552(17) -0.0041(13) -0.0228(17) -0.0121(17)
N13 0.115(3) 0.141(4) 0.073(2) 0.031(3) -0.001(2) -0.062(3)
N14 0.102(3) 0.083(2) 0.062(2) -0.0319(18) 0.0254(18) -0.031(2)
C33 0.0635(19) 0.0484(17) 0.0461(17) -0.0074(13) 0.0075(14) -0.0125(15)
C34 0.067(2) 0.0479(17) 0.0440(16) -0.0046(13) -0.0079(15) -0.0036(15)
C35 0.068(2) 0.076(2) 0.054(2) -0.0001(18) 0.0074(17) -0.0311(19)
C36 0.062(2) 0.0477(17) 0.0544(19) -0.0113(14) 0.0164(15) -0.0160(14)
N15 0.272(6) 0.084(3) 0.072(2) -0.044(2) 0.087(3) -0.112(4)
N16 0.243(7) 0.212(7) 0.094(4) 0.035(4) 0.066(4) -0.083(6)
N17 0.069(2) 0.060(2) 0.114(3) -0.033(2) 0.0036(19) -0.0060(16)
C37 0.119(3) 0.0460(19) 0.058(2) -0.0012(16) 0.012(2) -0.032(2)
C38 0.170(5) 0.062(2) 0.050(2) -0.0141(17) 0.036(2) -0.053(3)
C39 0.173(5) 0.088(3) 0.066(3) 0.011(2) 0.025(3) -0.050(4)
C40 0.0535(19) 0.0366(16) 0.081(2) -0.0041(16) -0.0042(17) -0.0085(13)
N18 0.145(4) 0.106(3) 0.096(3) 0.005(3) 0.036(3) -0.037(3)
N19 0.087(2) 0.095(3) 0.0456(16) -0.0037(16) 0.0081(16) -0.002(2)
N20 0.075(2) 0.077(2) 0.0539(18) 0.0004(15) -0.0054(15) -0.0113(16)
C41 0.061(2) 0.065(2) 0.0492(18) -0.0001(15) 0.0074(15) 0.0042(16)
C42 0.093(3) 0.065(2) 0.063(2) 0.0021(19) 0.010(2) -0.005(2)
C43 0.071(2) 0.066(2) 0.0389(16) 0.0013(15) 0.0093(16) 0.0096(18)
C44 0.0548(19) 0.059(2) 0.053(2) -0.0027(15) 0.0003(15) 0.0019(15)

loop_
_atom_type_symbol
_atom_type_description
_atom_type_scat_dispersion_real
_atom_type_scat_dispersion_imag
_atom_type_scat_source
C C 0.0033 0.0016 'International Tables Vol C Tables 4.2.6.8 and 6.1.1.4'
H H 0.0000 0.0000 'International Tables Vol C Tables 4.2.6.8 and 6.1.1.4'
N N 0.0061 0.0033 'International Tables Vol C Tables 4.2.6.8 and 6.1.1.4'
O O 0.0106 0.0060 'International Tables Vol C Tables 4.2.6.8 and 6.1.1.4'
Cu Cu 0.3201 1.2651 'International Tables Vol C Tables 4.2.6.8 and 6.1.1.4'

loop_
_geom_angle_atom_site_label_1
_geom_angle_atom_site_label_2
_geom_angle_atom_site_label_3
_geom_angle
_geom_angle_site_symmetry_1
_geom_angle_site_symmetry_3
_geom_angle_publ_flag
N8 Cu1 N4 168.64(9) 1_655 . ?
N8 Cu1 N12 92.21(11) 1_655 . ?
N4 Cu1 N12 96.29(10) . . ?
N8 Cu1 N3 93.32(9) 1_655 . ?
N4 Cu1 N3 79.45(8) . . ?
N12 Cu1 N3 169.91(12) . . ?
N8 Cu1 N7 77.98(8) 1_655 1_655 ?
N4 Cu1 N7 94.16(8) . 1_655 ?
N12 Cu1 N7 92.05(12) . 1_655 ?
N3 Cu1 N7 97.36(8) . 1_655 ?
N8 Cu1 N9 100.22(10) 1_655 . ?
N4 Cu1 N9 88.26(10) . . ?
N12 Cu1 N9 83.49(15) . . ?
N3 Cu1 N9 87.22(11) . . ?
N7 Cu1 N9 175.14(11) 1_655 . ?
N15 Cu2 N1 96.73(12) . . ?
N15 Cu2 N6 86.49(12) . . ?
N1 Cu2 N6 175.33(9) . . ?
N15 Cu2 N2 159.4(2) . . ?
N1 Cu2 N2 80.39(9) . . ?
N6 Cu2 N2 97.78(9) . . ?
N15 Cu2 N5 103.9(2) . . ?
N1 Cu2 N5 97.31(9) . . ?
N6 Cu2 N5 78.58(8) . . ?
N2 Cu2 N5 96.71(9) . . ?
N15 Cu2 O1 74.3(3) . . ?
N1 Cu2 O1 89.05(17) . . ?
N6 Cu2 O1 95.10(17) . . ?
N2 Cu2 O1 85.17(17) . . ?
N5 Cu2 O1 173.59(17) . . ?
C1 N1 C5 119.2(2) . . ?
C1 N1 Cu2 124.5(2) . . ?
C5 N1 Cu2 115.49(17) . . ?
C7 N2 C6 120.0(2) . . ?
C7 N2 Cu2 127.03(18) . . ?
C6 N2 Cu2 112.68(16) . . ?
C8 N3 C9 119.9(2) . . ?
C8 N3 Cu1 126.79(18) . . ?
C9 N3 Cu1 112.72(16) . . ?
C14 N4 C10 118.8(2) . . ?
C14 N4 Cu1 124.79(18) . . ?
C10 N4 Cu1 115.88(16) . . ?
C22 N5 C23 119.1(2) . . ?
C22 N5 Cu2 129.52(19) . . ?
C23 N5 Cu2 110.04(17) . . ?
C25 N6 C24 118.9(2) . . ?
C25 N6 Cu2 121.84(19) . . ?
C24 N6 Cu2 115.95(17) . . ?
C21 N7 C20 119.6(2) . . ?
C21 N7 Cu1 129.21(19) . 1_455 ?
C20 N7 Cu1 110.39(17) . 1_455 ?
C19 N8 C15 118.6(2) . . ?
C19 N8 Cu1 122.76(19) . 1_455 ?
C15 N8 Cu1 118.22(17) . 1_455 ?
N1 C1 C2 121.9(3) . . ?
C3 C2 C1 119.0(3) . . ?
C2 C3 C4 119.5(3) . . ?
C5 C4 C3 119.0(3) . . ?
N1 C5 C4 121.2(2) . . ?
N1 C5 C6 114.4(2) . . ?
C4 C5 C6 124.1(2) . . ?
N2 C6 C9 118.9(2) . . ?
N2 C6 C5 113.6(2) . . ?
C9 C6 C5 127.3(2) . . ?
N2 C7 C8 119.7(2) . . ?
N3 C8 C7 120.4(2) . . ?
N3 C9 C6 118.7(2) . . ?
N3 C9 C10 113.7(2) . . ?
C6 C9 C10 127.5(2) . . ?
N4 C10 C11 121.3(2) . . ?
N4 C10 C9 114.5(2) . . ?
C11 C10 C9 124.0(2) . . ?
C12 C11 C10 119.1(3) . . ?
C13 C12 C11 119.5(3) . . ?
C14 C13 C12 118.8(3) . . ?
N4 C14 C13 122.4(3) . . ?
N8 C15 C16 121.0(2) . . ?
N8 C15 C20 115.1(2) . . ?
C16 C15 C20 123.7(2) . . ?
C17 C16 C15 119.1(3) . . ?
C18 C17 C16 119.5(3) . . ?
C19 C18 C17 118.6(3) . . ?
N8 C19 C18 122.9(3) . . ?
N7 C20 C23 118.9(2) . . ?
N7 C20 C15 114.8(2) . . ?
C23 C20 C15 126.3(2) . . ?
N7 C21 C22 121.0(3) . . ?
N5 C22 C21 119.9(3) . . ?
N5 C23 C20 119.8(2) . . ?
N5 C23 C24 113.2(2) . . ?
C20 C23 C24 126.8(2) . . ?
N6 C24 C28 121.9(2) . . ?
N6 C24 C23 115.5(2) . . ?
C28 C24 C23 122.2(2) . . ?
N6 C25 C26 121.7(3) . . ?
C27 C26 C25 119.0(3) . . ?
C26 C27 C28 119.5(3) . . ?
C27 C28 C24 118.7(3) . . ?
C30 N9 Cu1 139.3(3) . . ?
C30 C29 C32 119.0(3) . . ?
C30 C29 C31 120.3(3) . . ?
C32 C29 C31 120.5(3) . . ?
N9 C30 C29 178.1(4) . . ?
N10 C31 C29 178.4(4) . . ?
N11 C32 C29 178.9(4) . . ?
C34 N12 Cu1 161.6(4) . . ?
C34 C33 C35 117.6(3) . . ?
C34 C33 C36 121.3(3) . . ?
C35 C33 C36 120.9(3) . . ?
N12 C34 C33 176.2(4) . . ?
N13 C35 C33 178.2(5) . . ?
N14 C36 C33 178.4(5) . . ?
C38 N15 Cu2 162.4(3) . . ?
C38 C37 C40 120.1(4) . . ?
C38 C37 C39 119.1(4) . . ?
C40 C37 C39 120.8(4) . . ?
N15 C38 C37 177.7(4) . . ?
N16 C39 C37 179.3(8) . . ?
N17 C40 C37 179.2(4) . . ?
C42 C41 C43 117.3(3) . . ?
C42 C41 C44 122.6(4) . . ?
C43 C41 C44 120.1(3) . . ?
N18 C42 C41 176.7(5) . . ?
N19 C43 C41 178.6(4) . . ?
N20 C44 C41 178.4(4) . . ?

loop_
_geom_bond_atom_site_label_1
_geom_bond_atom_site_label_2
_geom_bond_distance
_geom_bond_site_symmetry_2
_geom_bond_publ_flag
Cu1 N8 1.997(2) 1_655 ?
Cu1 N4 2.011(2) . ?
Cu1 N12 2.043(3) . ?
Cu1 N3 2.088(2) . ?
Cu1 N7 2.218(2) 1_655 ?
Cu1 N9 2.383(4) . ?
Cu2 N15 1.973(3) . ?
Cu2 N1 1.992(2) . ?
Cu2 N6 2.017(2) . ?
Cu2 N2 2.055(2) . ?
Cu2 N5 2.195(2) . ?
Cu2 O1 2.341(6) . ?
N1 C1 1.341(4) . ?
N1 C5 1.350(3) . ?
N2 C7 1.328(3) . ?
N2 C6 1.352(3) . ?
N3 C8 1.326(3) . ?
N3 C9 1.349(3) . ?
N4 C14 1.341(3) . ?
N4 C10 1.355(3) . ?
N5 C22 1.329(4) . ?
N5 C23 1.346(3) . ?
N6 C25 1.340(4) . ?
N6 C24 1.342(3) . ?
N7 C21 1.320(4) . ?
N7 C20 1.341(3) . ?
N7 Cu1 2.218(2) 1_455 ?
N8 C19 1.342(3) . ?
N8 C15 1.350(3) . ?
N8 Cu1 1.997(2) 1_455 ?
C1 C2 1.381(4) . ?
C2 C3 1.364(5) . ?
C3 C4 1.390(4) . ?
C4 C5 1.378(4) . ?
C5 C6 1.481(3) . ?
C6 C9 1.403(3) . ?
C7 C8 1.389(4) . ?
C9 C10 1.486(3) . ?
C10 C11 1.381(4) . ?
C11 C12 1.380(4) . ?
C12 C13 1.378(4) . ?
C13 C14 1.374(4) . ?
C15 C16 1.382(4) . ?
C15 C20 1.489(4) . ?
C16 C17 1.380(4) . ?
C17 C18 1.372(5) . ?
C18 C19 1.364(4) . ?
C20 C23 1.405(4) . ?
C21 C22 1.387(4) . ?
C23 C24 1.488(3) . ?
C24 C28 1.385(4) . ?
C25 C26 1.389(4) . ?
C26 C27 1.369(5) . ?
C27 C28 1.380(4) . ?
N9 C30 1.138(4) . ?
N10 C31 1.136(5) . ?
N11 C32 1.141(4) . ?
C29 C30 1.402(4) . ?
C29 C32 1.403(4) . ?
C29 C31 1.415(5) . ?
N12 C34 1.144(4) . ?
N13 C35 1.135(5) . ?
N14 C36 1.141(4) . ?
C33 C34 1.399(4) . ?
C33 C35 1.399(5) . ?
C33 C36 1.411(4) . ?
N15 C38 1.145(5) . ?
N16 C39 1.131(7) . ?
N17 C40 1.137(5) . ?
C37 C38 1.387(5) . ?
C37 C40 1.401(5) . ?
C37 C39 1.420(7) . ?
N18 C42 1.152(6) . ?
N19 C43 1.155(5) . ?
N20 C44 1.136(5) . ?
C41 C42 1.387(6) . ?
C41 C43 1.400(5) . ?
C41 C44 1.413(5) . ?

loop_
_geom_torsion_atom_site_label_1
_geom_torsion_atom_site_label_2
_geom_torsion_atom_site_label_3
_geom_torsion_atom_site_label_4
_geom_torsion
_geom_torsion_site_symmetry_1
_geom_torsion_site_symmetry_2
_geom_torsion_site_symmetry_3
_geom_torsion_site_symmetry_4
_geom_torsion_publ_flag
N1 C5 C6 N2 19.4(3) . . . . ?
N3 C9 C10 N4 18.7(3) . . . . ?
N6 C24 C23 N5 29.6(3) . . . . ?
N7 C20 C15 N8 19.9(3) . . . . ?
C5 C6 C9 C10 26.3(4) . . . . ?
C15 C20 C23 C24 22.7(4) . . . . ?
